data_7233310
loop_
_publ_author_name
'Du, Yujing'
'Zhong, Li'
'Hu, Yue'
'Li, Qipeng'
'Qian, Jinjie'

_publ_section_title
;
 Doubly interpenetrated indium-tricarboxylate frameworks mediated by small
 molecules with enhanced porosity
;
_journal_issue 34
_journal_name_full CrystEngComm
_journal_page_first 5045
_journal_paper_doi 10.1039/C9CE01076A
_journal_volume 21
_journal_year 2019
_chemical_formula_sum 'C31 H25 In N2 O8'
_chemical_formula_weight 668.35
_space_group_IT_number 14
_space_group_name_Hall '-P 2yn'
_space_group_name_H-M_alt 'P 1 21/n 1'
_symmetry_cell_setting monoclinic
_symmetry_space_group_name_Hall '-P 2yn'
_symmetry_space_group_name_H-M 'P 1 21/n 1'
_atom_sites_solution_hydrogens geom
_atom_sites_solution_primary direct
_atom_sites_solution_secondary difmap
_audit_creation_method SHELXL-97
_audit_update_record
;
2018-12-19 deposited with the CCDC.    2019-07-31 downloaded from the CCDC.
;
_cell_angle_alpha 90.00
_cell_angle_beta 91.2330(10)
_cell_angle_gamma 90.00
_cell_formula_units_Z 4
_cell_length_a 8.57760(10)
_cell_length_b 26.9064(5)
_cell_length_c 15.5158(2)
_cell_measurement_reflns_used 8942
_cell_measurement_temperature 173(2)
_cell_measurement_theta_max 73.0630
_cell_measurement_theta_min 2.8620
_cell_volume 3580.10(9)
_computing_structure_refinement 'SHELXL-97 (Sheldrick, 1997)'
_computing_structure_solution 'SHELXS-97 (Sheldrick, 1990)'
_diffrn_ambient_temperature 173(2)
_diffrn_measured_fraction_theta_full 0.999
_diffrn_measured_fraction_theta_max 0.999
_diffrn_measurement_device_type 'SuperNova, Dual, Cu at zero, Atlas'
_diffrn_radiation_monochromator graphite
_diffrn_radiation_source 'fine-focus sealed tube'
_diffrn_radiation_type CuK\a
_diffrn_radiation_wavelength 1.54184
_diffrn_reflns_av_R_equivalents 0.0302
_diffrn_reflns_av_sigmaI/netI 0.0319
_diffrn_reflns_limit_h_max 7
_diffrn_reflns_limit_h_min -10
_diffrn_reflns_limit_k_max 31
_diffrn_reflns_limit_k_min -28
_diffrn_reflns_limit_l_max 18
_diffrn_reflns_limit_l_min -18
_diffrn_reflns_number 13865
_diffrn_reflns_theta_full 65.00
_diffrn_reflns_theta_max 65.00
_diffrn_reflns_theta_min 3.29
_exptl_absorpt_coefficient_mu 5.651
_exptl_absorpt_correction_T_max 0.8488
_exptl_absorpt_correction_T_min 0.7653
_exptl_absorpt_correction_type multi-scan
_exptl_absorpt_process_details
;
CrysAlisPro, Agilent Technologies,
Version 1.171.36.28 (release 01-02-2013 CrysAlis171 .NET)
(compiled Feb  1 2013,16:14:44)
Empirical absorption correction using spherical harmonics,
 implemented in SCALE3 ABSPACK scaling algorithm.
;
_exptl_crystal_colour colorless
_exptl_crystal_density_diffrn 1.240
_exptl_crystal_density_method 'not measured'
_exptl_crystal_description bulk
_exptl_crystal_F_000 1352
_exptl_crystal_size_max 0.05
_exptl_crystal_size_mid 0.03
_exptl_crystal_size_min 0.03
_platon_squeeze_details
;
;
_refine_diff_density_max 1.152
_refine_diff_density_min -0.819
_refine_diff_density_rms 0.087
_refine_ls_extinction_method none
_refine_ls_goodness_of_fit_ref 1.075
_refine_ls_hydrogen_treatment mixed
_refine_ls_matrix_type full
_refine_ls_number_parameters 381
_refine_ls_number_reflns 6079
_refine_ls_number_restraints 1
_refine_ls_restrained_S_all 1.076
_refine_ls_R_factor_all 0.0368
_refine_ls_R_factor_gt 0.0346
_refine_ls_shift/su_max 0.001
_refine_ls_shift/su_mean 0.000
_refine_ls_structure_factor_coef Fsqd
_refine_ls_weighting_details 'calc w=1/[\s^2^(Fo^2^)+(0.0689P)^2^+0.4555P] where P=(Fo^2^+2Fc^2^)/3'
_refine_ls_weighting_scheme calc
_refine_ls_wR_factor_gt 0.1007
_refine_ls_wR_factor_ref 0.1022
_reflns_number_gt 5556
_reflns_number_total 6079
_reflns_threshold_expression >2sigma(I)
_cod_data_source_file c9ce01076a2.cif
_cod_data_source_block In_BTB_NMF
_cod_depositor_comments
;
The following automatic conversions were performed:

'_symmetry_cell_setting' value 'Monoclinic' changed to 'monoclinic'
according to
/home/data/users/saulius/crontab/automatic-downloads/rss-feeds/RSC/lib/dictionaries/cif_core.dic
dictionary named 'cif_core.dic' version 2.4.2 from 2011-04-26.

Automatic conversion script
Id: cif_fix_values 4973 2017-02-22 13:04:09Z antanas 

 Adding full bibliography for 7233307--7233310.cif.
;
_cod_original_sg_symbol_H-M P21/n
_cod_database_code 7233310

loop_
_symmetry_equiv_pos_as_xyz
'x, y, z'
'-x+1/2, y+1/2, -z+1/2'
'-x, -y, -z'
'x-1/2, -y-1/2, z-1/2'

loop_
_atom_site_label
_atom_site_type_symbol
_atom_site_fract_x
_atom_site_fract_y
_atom_site_fract_z
_atom_site_U_iso_or_equiv
_atom_site_adp_type
_atom_site_occupancy
_atom_site_symmetry_multiplicity
_atom_site_calc_flag
_atom_site_refinement_flags
In1 In 0.21914(2) 0.127520(6) 0.940172(11) 0.01842(10) Uani 1 1 d .
O1 O 0.1315(2) 0.08245(7) 0.84127(12) 0.0223(4) Uani 1 1 d .
C6 C -0.2977(3) 0.01312(11) 0.43689(16) 0.0177(6) Uani 1 1 d .
H6 H -0.2681 0.0462 0.4234 0.021 Uiso 1 1 calc R
O2 O 0.1878(3) 0.14247(8) 0.74778(13) 0.0290(5) Uani 1 1 d .
C4 C -0.4366(3) -0.06200(10) 0.39930(17) 0.0184(5) Uani 1 1 d .
H4 H -0.5007 -0.0803 0.3600 0.022 Uiso 1 1 calc R
C7 C -0.1512(3) 0.02088(10) 0.57838(17) 0.0178(5) Uani 1 1 d .
C19 C -0.4491(3) 0.00923(11) 0.29710(17) 0.0190(6) Uani 1 1 d .
C9 C 0.0207(3) 0.08976(10) 0.61446(17) 0.0191(6) Uani 1 1 d .
H9 H 0.0754 0.1186 0.5970 0.023 Uiso 1 1 calc R
C25 C 0.1246(3) 0.10258(11) 0.76546(18) 0.0204(6) Uani 1 1 d .
C10 C 0.0305(3) 0.07430(10) 0.70034(17) 0.0191(6) Uani 1 1 d .
C2 C -0.2923(3) -0.05684(10) 0.53306(16) 0.0184(6) Uani 1 1 d .
H2 H -0.2556 -0.0721 0.5849 0.022 Uiso 1 1 calc R
C8 C -0.0676(3) 0.06345(10) 0.55470(17) 0.0190(6) Uani 1 1 d .
H8 H -0.0720 0.0743 0.4965 0.023 Uiso 1 1 calc R
C5 C -0.3910(3) -0.01372(10) 0.37827(17) 0.0188(6) Uani 1 1 d .
C1 C -0.2472(3) -0.00799(10) 0.51513(17) 0.0182(5) Uani 1 1 d .
C24 C -0.4815(3) 0.05989(11) 0.29273(17) 0.0207(6) Uani 1 1 d .
H24 H -0.4597 0.0803 0.3414 0.025 Uiso 1 1 calc R
C11 C -0.0519(3) 0.03219(11) 0.72395(18) 0.0235(6) Uani 1 1 d .
H11 H -0.0461 0.0211 0.7821 0.028 Uiso 1 1 calc R
C20 C -0.4782(3) -0.02048(11) 0.22341(17) 0.0210(6) Uani 1 1 d .
H20 H -0.4538 -0.0549 0.2248 0.025 Uiso 1 1 calc R
C12 C -0.1424(3) 0.00602(11) 0.66462(18) 0.0242(6) Uani 1 1 d .
H12 H -0.1990 -0.0223 0.6827 0.029 Uiso 1 1 calc R
C3 C -0.3894(3) -0.08373(10) 0.47699(17) 0.0178(5) Uani 1 1 d .
C21 C -0.5425(3) 0.00054(11) 0.14900(17) 0.0226(6) Uani 1 1 d .
H21 H -0.5622 -0.0196 0.0997 0.027 Uiso 1 1 calc R
C13 C -0.4453(4) -0.13391(11) 0.50071(19) 0.0225(6) Uani 1 1 d .
O3 O -0.5209(3) -0.31158(8) 0.59708(17) 0.0394(6) Uani 1 1 d .
O4 O -0.7414(3) -0.29359(8) 0.53098(17) 0.0386(5) Uani 1 1 d .
C23 C -0.5450(3) 0.08090(11) 0.21847(18) 0.0219(6) Uani 1 1 d .
H23 H -0.5661 0.1155 0.2164 0.026 Uiso 1 1 calc R
C18 C -0.5926(4) -0.14963(12) 0.4740(2) 0.0287(7) Uani 1 1 d .
H18 H -0.6575 -0.1278 0.4411 0.034 Uiso 1 1 calc R
C15 C -0.4063(4) -0.21302(11) 0.5719(2) 0.0294(7) Uani 1 1 d .
H15 H -0.3426 -0.2345 0.6062 0.035 Uiso 1 1 calc R
C14 C -0.3527(4) -0.16629(11) 0.55116(19) 0.0275(6) Uani 1 1 d .
H14 H -0.2525 -0.1559 0.5712 0.033 Uiso 1 1 calc R
C22 C -0.5781(3) 0.05096(11) 0.14619(18) 0.0231(6) Uani 1 1 d .
C27 C -0.6479(3) 0.07441(11) 0.06751(18) 0.0247(6) Uani 1 1 d .
C16 C -0.5520(4) -0.22905(11) 0.5432(2) 0.0281(7) Uani 1 1 d .
C26 C -0.6063(4) -0.28076(11) 0.5592(2) 0.0326(7) Uani 1 1 d .
C17 C -0.6471(4) -0.19680(12) 0.4946(2) 0.0320(7) Uani 1 1 d .
H17 H -0.7482 -0.2070 0.4758 0.038 Uiso 1 1 calc R
O7 O 0.4515(3) 0.13128(7) 0.88684(14) 0.0262(5) Uani 1 1 d U
O6 O -0.6662(3) 0.12138(8) 0.06674(13) 0.0276(5) Uani 1 1 d .
O8 O 0.0150(2) 0.10175(8) 1.01526(13) 0.0277(5) Uani 1 1 d .
O5 O -0.6893(3) 0.04898(8) 0.00280(12) 0.0277(5) Uani 1 1 d .
N2 N -0.1602(3) 0.04292(10) 1.05010(18) 0.0346(6) Uani 1 1 d .
H2A H -0.2182 0.0178 1.0323 0.042 Uiso 1 1 calc R
C30 C -0.0682(4) 0.06549(12) 0.9958(2) 0.0304(7) Uani 1 1 d .
H30 H -0.0653 0.0534 0.9384 0.036 Uiso 1 1 calc R
N1 N 0.6981(4) 0.15809(13) 0.8919(3) 0.0526(9) Uani 1 1 d .
H1 H 0.7731 0.1728 0.9219 0.063 Uiso 1 1 calc R
C31 C -0.1667(5) 0.05906(17) 1.1385(2) 0.0493(10) Uani 1 1 d .
H31A H -0.0615 0.0675 1.1596 0.074 Uiso 1 1 calc R
H31B H -0.2091 0.0323 1.1738 0.074 Uiso 1 1 calc R
H31C H -0.2339 0.0884 1.1422 0.074 Uiso 1 1 calc R
C28 C 0.5626(4) 0.15164(13) 0.9272(2) 0.0384(8) Uani 1 1 d U
H28 H 0.5479 0.1626 0.9846 0.046 Uiso 1 1 calc R
C29 C 0.7288(5) 0.14145(19) 0.8037(3) 0.0648(13) Uani 1 1 d .
H29A H 0.7135 0.1054 0.7998 0.097 Uiso 1 1 calc R
H29B H 0.8365 0.1496 0.7893 0.097 Uiso 1 1 calc R
H29C H 0.6570 0.1582 0.7633 0.097 Uiso 1 1 calc R

loop_
_atom_site_aniso_label
_atom_site_aniso_U_11
_atom_site_aniso_U_22
_atom_site_aniso_U_33
_atom_site_aniso_U_23
_atom_site_aniso_U_13
_atom_site_aniso_U_12
In1 0.02712(14) 0.01375(13) 0.01414(13) -0.00120(6) -0.00485(8) -0.00057(7)
O1 0.0300(10) 0.0205(10) 0.0162(10) -0.0019(8) -0.0062(8) -0.0009(8)
C6 0.0235(13) 0.0145(14) 0.0151(14) -0.0001(10) 0.0000(11) -0.0001(11)
O2 0.0426(12) 0.0219(11) 0.0222(11) -0.0002(9) -0.0064(9) -0.0095(10)
C4 0.0212(13) 0.0176(13) 0.0164(13) -0.0061(10) -0.0010(10) 0.0001(11)
C7 0.0203(13) 0.0166(13) 0.0163(13) -0.0021(10) -0.0008(10) 0.0015(11)
C19 0.0211(13) 0.0227(14) 0.0131(13) -0.0019(11) -0.0011(10) -0.0008(11)
C9 0.0235(13) 0.0174(13) 0.0165(13) -0.0010(11) 0.0007(10) -0.0001(11)
C25 0.0241(14) 0.0190(14) 0.0181(14) -0.0020(11) -0.0002(11) 0.0031(12)
C10 0.0216(13) 0.0193(14) 0.0163(13) -0.0015(11) -0.0019(10) 0.0021(11)
C2 0.0246(13) 0.0190(14) 0.0115(13) 0.0005(10) 0.0010(10) 0.0000(11)
C8 0.0249(13) 0.0182(14) 0.0138(12) 0.0009(10) -0.0021(10) 0.0023(11)
C5 0.0226(13) 0.0178(14) 0.0159(13) -0.0038(11) 0.0006(10) 0.0013(11)
C1 0.0203(13) 0.0191(14) 0.0150(13) -0.0036(10) -0.0001(10) 0.0007(11)
C24 0.0270(14) 0.0217(14) 0.0134(13) -0.0053(11) -0.0018(11) -0.0014(12)
C11 0.0307(15) 0.0247(15) 0.0148(13) 0.0030(11) -0.0038(11) -0.0045(13)
C20 0.0270(14) 0.0191(14) 0.0168(13) -0.0048(11) -0.0018(11) 0.0006(12)
C12 0.0315(15) 0.0244(15) 0.0167(14) 0.0006(11) -0.0024(11) -0.0091(13)
C3 0.0218(13) 0.0161(13) 0.0155(13) -0.0021(10) 0.0020(10) 0.0019(11)
C21 0.0302(15) 0.0235(15) 0.0141(13) -0.0059(11) -0.0021(11) 0.0004(12)
C13 0.0313(16) 0.0179(14) 0.0182(14) -0.0039(11) 0.0020(12) -0.0002(12)
O3 0.0506(14) 0.0194(11) 0.0485(15) 0.0075(10) 0.0082(11) -0.0027(11)
O4 0.0449(14) 0.0220(12) 0.0490(15) 0.0019(11) 0.0009(11) -0.0091(11)
C23 0.0303(15) 0.0195(14) 0.0158(14) -0.0020(11) -0.0006(11) 0.0020(12)
C18 0.0304(16) 0.0202(16) 0.0353(17) 0.0036(13) -0.0042(13) -0.0011(13)
C15 0.0421(18) 0.0223(16) 0.0237(15) 0.0064(12) -0.0040(13) 0.0000(14)
C14 0.0352(16) 0.0219(15) 0.0250(15) -0.0005(12) -0.0060(12) -0.0042(13)
C22 0.0305(15) 0.0248(15) 0.0139(13) -0.0002(11) -0.0020(11) 0.0015(12)
C27 0.0301(16) 0.0271(16) 0.0167(14) 0.0003(12) -0.0033(11) 0.0029(13)
C16 0.0405(17) 0.0158(14) 0.0284(16) 0.0007(12) 0.0058(13) -0.0040(13)
C26 0.051(2) 0.0162(15) 0.0314(17) -0.0016(13) 0.0116(14) -0.0041(15)
C17 0.0335(16) 0.0204(16) 0.0418(19) -0.0012(13) -0.0049(14) -0.0053(13)
O7 0.0284(11) 0.0227(11) 0.0273(12) -0.0040(8) -0.0028(8) 0.0010(8)
O6 0.0399(12) 0.0274(12) 0.0152(10) -0.0002(8) -0.0083(9) 0.0027(9)
O8 0.0332(11) 0.0233(11) 0.0268(11) 0.0010(9) 0.0037(9) -0.0044(9)
O5 0.0420(12) 0.0282(11) 0.0125(10) -0.0033(8) -0.0070(8) 0.0048(10)
N2 0.0388(15) 0.0306(15) 0.0346(15) -0.0012(12) 0.0068(12) -0.0081(13)
C30 0.0375(17) 0.0285(17) 0.0254(16) -0.0033(13) 0.0016(13) -0.0047(14)
N1 0.0415(17) 0.0404(19) 0.076(3) -0.0102(17) 0.0004(16) -0.0039(15)
C31 0.051(2) 0.063(3) 0.034(2) 0.0015(18) 0.0149(16) -0.013(2)
C28 0.0381(18) 0.0340(19) 0.043(2) -0.0030(15) -0.0065(14) -0.0072(14)
C29 0.049(2) 0.061(3) 0.085(4) -0.013(3) 0.027(2) -0.012(2)

loop_
_atom_type_symbol
_atom_type_description
_atom_type_scat_dispersion_real
_atom_type_scat_dispersion_imag
_atom_type_scat_source
C C 0.0181 0.0091 'International Tables Vol C Tables 4.2.6.8 and 6.1.1.4'
H H 0.0000 0.0000 'International Tables Vol C Tables 4.2.6.8 and 6.1.1.4'
N N 0.0311 0.0180 'International Tables Vol C Tables 4.2.6.8 and 6.1.1.4'
O O 0.0492 0.0322 'International Tables Vol C Tables 4.2.6.8 and 6.1.1.4'
In In 0.0822 5.0449 'International Tables Vol C Tables 4.2.6.8 and 6.1.1.4'

loop_
_geom_angle_atom_site_label_1
_geom_angle_atom_site_label_2
_geom_angle_atom_site_label_3
_geom_angle
_geom_angle_site_symmetry_1
_geom_angle_site_symmetry_3
O1 In1 O7 93.77(8) . .
O1 In1 O4 138.38(9) . 2_456
O7 In1 O4 87.47(8) . 2_456
O1 In1 O6 140.07(8) . 1_656
O7 In1 O6 86.98(9) . 1_656
O4 In1 O6 81.55(9) 2_456 1_656
O1 In1 O8 85.94(8) . .
O7 In1 O8 161.25(8) . .
O4 In1 O8 105.16(9) 2_456 .
O6 In1 O8 81.39(8) 1_656 .
O1 In1 O3 88.72(8) . 2_456
O7 In1 O3 121.44(8) . 2_456
O4 In1 O3 56.46(9) 2_456 2_456
O6 In1 O3 124.47(8) 1_656 2_456
O8 In1 O3 77.31(8) . 2_456
O1 In1 O5 84.12(7) . 1_656
O7 In1 O5 84.41(7) . 1_656
O4 In1 O5 137.23(8) 2_456 1_656
O6 In1 O5 56.18(7) 1_656 1_656
O8 In1 O5 76.90(8) . 1_656
O3 In1 O5 153.64(8) 2_456 1_656
O1 In1 C26 114.75(10) . 2_456
O7 In1 C26 107.19(9) . 2_456
O4 In1 C26 28.59(10) 2_456 2_456
O6 In1 C26 102.97(10) 1_656 2_456
O8 In1 C26 89.80(9) . 2_456
O3 In1 C26 27.96(10) 2_456 2_456
O5 In1 C26 156.36(8) 1_656 2_456
O1 In1 C27 112.00(9) . 1_656
O7 In1 C27 85.77(8) . 1_656
O4 In1 C27 109.57(10) 2_456 1_656
O6 In1 C27 28.15(9) 1_656 1_656
O8 In1 C27 77.03(9) . 1_656
O3 In1 C27 145.48(9) 2_456 1_656
O5 In1 C27 28.04(8) 1_656 1_656
C26 In1 C27 130.14(10) 2_456 1_656
C25 O1 In1 115.74(18) . .
C5 C6 C1 121.1(3) . .
C5 C6 H6 119.5 . .
C1 C6 H6 119.5 . .
C3 C4 C5 121.0(2) . .
C3 C4 H4 119.5 . .
C5 C4 H4 119.5 . .
C12 C7 C8 117.8(2) . .
C12 C7 C1 120.0(2) . .
C8 C7 C1 122.1(2) . .
C24 C19 C20 118.9(3) . .
C24 C19 C5 120.9(2) . .
C20 C19 C5 120.2(3) . .
C8 C9 C10 120.6(3) . .
C8 C9 H9 119.7 . .
C10 C9 H9 119.7 . .
O2 C25 O1 123.6(3) . .
O2 C25 C10 121.8(2) . .
O1 C25 C10 114.6(2) . .
C11 C10 C9 118.3(3) . .
C11 C10 C25 120.6(2) . .
C9 C10 C25 121.0(3) . .
C3 C2 C1 121.8(2) . .
C3 C2 H2 119.1 . .
C1 C2 H2 119.1 . .
C9 C8 C7 121.2(2) . .
C9 C8 H8 119.4 . .
C7 C8 H8 119.4 . .
C4 C5 C6 119.1(3) . .
C4 C5 C19 119.8(2) . .
C6 C5 C19 121.0(2) . .
C2 C1 C6 118.1(2) . .
C2 C1 C7 120.7(2) . .
C6 C1 C7 121.1(3) . .
C23 C24 C19 121.0(3) . .
C23 C24 H24 119.5 . .
C19 C24 H24 119.5 . .
C12 C11 C10 121.4(3) . .
C12 C11 H11 119.3 . .
C10 C11 H11 119.3 . .
C21 C20 C19 120.2(3) . .
C21 C20 H20 119.9 . .
C19 C20 H20 119.9 . .
C11 C12 C7 120.6(3) . .
C11 C12 H12 119.7 . .
C7 C12 H12 119.7 . .
C4 C3 C2 118.8(2) . .
C4 C3 C13 120.6(2) . .
C2 C3 C13 120.7(2) . .
C20 C21 C22 120.4(3) . .
C20 C21 H21 119.8 . .
C22 C21 H21 119.8 . .
C18 C13 C14 118.5(3) . .
C18 C13 C3 120.1(3) . .
C14 C13 C3 121.4(3) . .
C26 O3 In1 86.3(2) . 2_446
C26 O4 In1 96.8(2) . 2_446
C24 C23 C22 120.0(3) . .
C24 C23 H23 120.0 . .
C22 C23 H23 120.0 . .
C13 C18 C17 121.2(3) . .
C13 C18 H18 119.4 . .
C17 C18 H18 119.4 . .
C14 C15 C16 120.7(3) . .
C14 C15 H15 119.6 . .
C16 C15 H15 119.6 . .
C15 C14 C13 120.5(3) . .
C15 C14 H14 119.7 . .
C13 C14 H14 119.7 . .
C21 C22 C23 119.6(3) . .
C21 C22 C27 121.6(3) . .
C23 C22 C27 118.8(3) . .
O5 C27 O6 119.9(3) . .
O5 C27 C22 121.7(3) . .
O6 C27 C22 118.4(3) . .
O5 C27 In1 65.97(15) . 1_454
O6 C27 In1 53.99(15) . 1_454
C22 C27 In1 172.0(2) . 1_454
C15 C16 C17 119.4(3) . .
C15 C16 C26 121.3(3) . .
C17 C16 C26 119.2(3) . .
O3 C26 O4 120.1(3) . .
O3 C26 C16 121.2(3) . .
O4 C26 C16 118.7(3) . .
O3 C26 In1 65.77(17) . 2_446
O4 C26 In1 54.63(15) . 2_446
C16 C26 In1 170.2(2) . 2_446
C18 C17 C16 119.6(3) . .
C18 C17 H17 120.2 . .
C16 C17 H17 120.2 . .
C28 O7 In1 121.5(2) . .
C27 O6 In1 97.86(18) . 1_454
C30 O8 In1 124.7(2) . .
C27 O5 In1 85.99(17) . 1_454
C30 N2 C31 120.4(3) . .
C30 N2 H2A 119.8 . .
C31 N2 H2A 119.8 . .
O8 C30 N2 123.8(3) . .
O8 C30 H30 118.1 . .
N2 C30 H30 118.1 . .
C28 N1 C29 121.9(4) . .
C28 N1 H1 119.1 . .
C29 N1 H1 119.1 . .
N2 C31 H31A 109.5 . .
N2 C31 H31B 109.5 . .
H31A C31 H31B 109.5 . .
N2 C31 H31C 109.5 . .
H31A C31 H31C 109.5 . .
H31B C31 H31C 109.5 . .
O7 C28 N1 121.5(4) . .
O7 C28 H28 119.3 . .
N1 C28 H28 119.3 . .
N1 C29 H29A 109.5 . .
N1 C29 H29B 109.5 . .
H29A C29 H29B 109.5 . .
N1 C29 H29C 109.5 . .
H29A C29 H29C 109.5 . .
H29B C29 H29C 109.5 . .

loop_
_geom_bond_atom_site_label_1
_geom_bond_atom_site_label_2
_geom_bond_distance
_geom_bond_site_symmetry_2
In1 O1 2.0834(19) .
In1 O7 2.177(2) .
In1 O4 2.177(2) 2_456
In1 O6 2.183(2) 1_656
In1 O8 2.234(2) .
In1 O3 2.423(2) 2_456
In1 O5 2.448(2) 1_656
In1 C26 2.651(3) 2_456
In1 C27 2.674(3) 1_656
O1 C25 1.295(3) .
C6 C5 1.400(4) .
C6 C1 1.400(4) .
C6 H6 0.9500 .
O2 C25 1.236(4) .
C4 C3 1.392(4) .
C4 C5 1.397(4) .
C4 H4 0.9500 .
C7 C12 1.397(4) .
C7 C8 1.404(4) .
C7 C1 1.487(4) .
C19 C24 1.393(4) .
C19 C20 1.413(4) .
C19 C5 1.479(4) .
C9 C8 1.380(4) .
C9 C10 1.397(4) .
C9 H9 0.9500 .
C25 C10 1.489(4) .
C10 C11 1.389(4) .
C2 C3 1.394(4) .
C2 C1 1.400(4) .
C2 H2 0.9500 .
C8 H8 0.9500 .
C24 C23 1.384(4) .
C24 H24 0.9500 .
C11 C12 1.383(4) .
C11 H11 0.9500 .
C20 C21 1.389(4) .
C20 H20 0.9500 .
C12 H12 0.9500 .
C3 C13 1.482(4) .
C21 C22 1.391(4) .
C21 H21 0.9500 .
C13 C18 1.388(4) .
C13 C14 1.406(4) .
O3 C26 1.246(4) .
O3 In1 2.423(2) 2_446
O4 C26 1.277(4) .
O4 In1 2.177(2) 2_446
C23 C22 1.405(4) .
C23 H23 0.9500 .
C18 C17 1.392(4) .
C18 H18 0.9500 .
C15 C14 1.379(4) .
C15 C16 1.387(5) .
C15 H15 0.9500 .
C14 H14 0.9500 .
C22 C27 1.488(4) .
C27 O5 1.260(4) .
C27 O6 1.274(4) .
C27 In1 2.674(3) 1_454
C16 C17 1.400(5) .
C16 C26 1.490(4) .
C26 In1 2.651(3) 2_446
C17 H17 0.9500 .
O7 C28 1.255(4) .
O6 In1 2.183(2) 1_454
O8 C30 1.242(4) .
O5 In1 2.448(2) 1_454
N2 C30 1.315(4) .
N2 C31 1.441(5) .
N2 H2A 0.8800 .
C30 H30 0.9500 .
N1 C28 1.307(5) .
N1 C29 1.469(6) .
N1 H1 0.8800 .
C31 H31A 0.9800 .
C31 H31B 0.9800 .
C31 H31C 0.9800 .
C28 H28 0.9500 .
C29 H29A 0.9800 .
C29 H29B 0.9800 .
C29 H29C 0.9800 .

loop_
_platon_squeeze_void_nr
_platon_squeeze_void_average_x
_platon_squeeze_void_average_y
_platon_squeeze_void_average_z
_platon_squeeze_void_volume
_platon_squeeze_void_count_electrons
1 -0.036 0.250 0.380 553.0 106.5
2 -0.077 0.750 0.449 553.1 106.6
